data_7716059
loop_
_publ_author_name
'Subintoro, Primadi J.'
'Carter, Korey P.'

_publ_section_title
;
 Structural and vibrational properties of lanthanide Lindqvist
 polyoxometalate complexes.
;
_journal_issue 22
_journal_name_full 'Dalton transactions (Cambridge, England : 2003)'
_journal_page_first 9526
_journal_page_last 9539
_journal_paper_doi 10.1039/d4dt00786g
_journal_volume 53
_journal_year 2024
_chemical_formula_moiety 'Ce Na9 O63.5 W10, 0.5(O)'
_chemical_formula_sum 'Ce Na9 O64 W10'
_chemical_formula_weight 3209.53
_space_group_crystal_system triclinic
_space_group_IT_number 2
_space_group_name_Hall '-P 1'
_space_group_name_H-M_alt 'P -1'
_atom_sites_solution_primary direct
_audit_creation_date 2023-12-20
_audit_creation_method
;FinalCif V134 by Daniel Kratzert, Freiburg 2024, 
https://dkratzert.de/finalcif.html
;
_audit_update_record
;
2024-02-29 deposited with the CCDC.	2024-05-06 downloaded from the CCDC.
;
_cell_angle_alpha 101.615(2)
_cell_angle_beta 98.179(2)
_cell_angle_gamma 101.864(2)
_cell_formula_units_Z 2
_cell_length_a 12.8331(6)
_cell_length_b 12.9660(6)
_cell_length_c 20.1117(10)
_cell_measurement_reflns_used 9106
_cell_measurement_temperature 100
_cell_measurement_theta_max 30.52
_cell_measurement_theta_min 2.33
_cell_volume 3148.5(3)
_computing_cell_refinement 'SAINT V8.40B (?, 2016)'
_computing_data_reduction 'SAINT V8.40B (?, 2016)'
_computing_molecular_graphics 'Olex2 1.5 (Dolomanov et al., 2009)'
_computing_publication_material 'Olex2 1.5 (Dolomanov et al., 2009)'
_computing_structure_refinement 'SHELXL 2016/4 (Sheldrick, 2015)'
_computing_structure_solution 'SHELXT 2018/2 (Sheldrick, 2018)'
_diffrn_ambient_temperature 100.00
_diffrn_measured_fraction_theta_full 0.996
_diffrn_measured_fraction_theta_max 0.995
_diffrn_measurement_device_type 'Bruker D8 Venture Duo'
_diffrn_measurement_method '\f and \w scans'
_diffrn_radiation_type MoK\a
_diffrn_radiation_wavelength 0.71073
_diffrn_reflns_av_R_equivalents 0.0969
_diffrn_reflns_av_unetI/netI 0.0619
_diffrn_reflns_Laue_measured_fraction_full 0.996
_diffrn_reflns_Laue_measured_fraction_max 0.995
_diffrn_reflns_limit_h_max 18
_diffrn_reflns_limit_h_min -18
_diffrn_reflns_limit_k_max 18
_diffrn_reflns_limit_k_min -18
_diffrn_reflns_limit_l_max 28
_diffrn_reflns_limit_l_min -28
_diffrn_reflns_number 129983
_diffrn_reflns_point_group_measured_fraction_full 0.996
_diffrn_reflns_point_group_measured_fraction_max 0.995
_diffrn_reflns_theta_full 25.242
_diffrn_reflns_theta_max 30.565
_diffrn_reflns_theta_min 2.123
_exptl_absorpt_coefficient_mu 19.071
_exptl_absorpt_correction_T_max 0.4330
_exptl_absorpt_correction_T_min 0.1524
_exptl_absorpt_correction_type multi-scan
_exptl_absorpt_process_details 'SADABS-2016/2 (Bruker,2016/2) was used for absorption correction.'
_exptl_crystal_colour 'clear light orange'
_exptl_crystal_colour_lustre clear
_exptl_crystal_colour_modifier light
_exptl_crystal_colour_primary orange
_exptl_crystal_density_diffrn 3.385
_exptl_crystal_description plank
_exptl_crystal_F_000 2818
_exptl_crystal_preparation
'Sodium tungstate in aqueous media was acidified with Nitric acid followed by addition of Cerium Chloride solution'
_exptl_crystal_recrystallization_method 'Slow evaporation from water'
_exptl_crystal_size_max 0.2
_exptl_crystal_size_mid 0.2
_exptl_crystal_size_min 0.1
_refine_diff_density_max 4.668
_refine_diff_density_min -3.372
_refine_diff_density_rms 0.593
_refine_ls_extinction_coef 0.00147(6)
_refine_ls_extinction_expression Fc^*^=kFc[1+0.001xFc^2^\l^3^/sin(2\q)]^-1/4^
_refine_ls_extinction_method 'SHELXL-2016/4 (Sheldrick 2016)'
_refine_ls_goodness_of_fit_ref 1.075
_refine_ls_hydrogen_treatment undef
_refine_ls_matrix_type full
_refine_ls_number_parameters 812
_refine_ls_number_reflns 19235
_refine_ls_number_restraints 42
_refine_ls_restrained_S_all 1.076
_refine_ls_R_factor_all 0.0578
_refine_ls_R_factor_gt 0.0489
_refine_ls_shift/su_max 0.001
_refine_ls_shift/su_mean 0.000
_refine_ls_structure_factor_coef Fsqd
_refine_ls_weighting_details 'w=1/[\s^2^(Fo^2^)+(0.0473P)^2^+87.1717P] where P=(Fo^2^+2Fc^2^)/3'
_refine_ls_weighting_scheme calc
_refine_ls_wR_factor_gt 0.1193
_refine_ls_wR_factor_ref 0.1264
_reflns_Friedel_coverage 0.000
_reflns_number_gt 17254
_reflns_number_total 19235
_reflns_threshold_expression 'I > 2\s(I)'
_cod_data_source_file d4dt00786g2.cif
_cod_data_source_block Complex_2
_cod_depositor_comments 'Adding full bibliography for 7716058--7716071.cif.'
_cod_database_code 7716059
_olex2_exptl_crystal_mounting_method 'Mitegen Mount'
_olex2_refinement_description
;
1. Uiso/Uaniso restraints and constraints
Uanis(O62A) \\sim Ueq, Uanis(O29) \\sim Ueq: with sigma of 0.001 and sigma for
terminal atoms of 0.002
Uanis(O57) \\sim Ueq, Uanis(O13) \\sim Ueq: with sigma of 0.001 and sigma for
terminal atoms of 0.002
Uanis(O60) \\sim Ueq, Uanis(O62C) \\sim Ueq, Uanis(Na1) \\sim Ueq: with sigma
of 0.01 and sigma for terminal atoms of 0.002
2. Others
 Fixed Sof: Na9B(0.5) Na9A(0.5) O57(0.5) O59(0.5) O61A(0.6) O62C(0.5) Na1(0.5)
 Na3(0.5) O62B(0.5) O62A(0.5) O61B(0.4) O67(0.5)
;
_olex2_submission_special_instructions 'No special instructions were received'
_shelx_shelxl_version_number 2016/4
_shelx_space_group_comment
;
The symmetry employed for this shelxl refinement is uniquely defined
by the following loop, which should always be used as a source of
symmetry information in preference to the above space-group names.
They are only intended as comments.
;
_shelx_estimated_absorpt_t_min 0.115
_shelx_estimated_absorpt_t_max 0.251

loop_
_space_group_symop_operation_xyz
'x, y, z'
'-x, -y, -z'

loop_
_atom_site_label
_atom_site_type_symbol
_atom_site_fract_x
_atom_site_fract_y
_atom_site_fract_z
_atom_site_U_iso_or_equiv
_atom_site_adp_type
_atom_site_occupancy
_atom_site_site_symmetry_order
_atom_site_calc_flag
_atom_site_refinement_flags_posn
_atom_site_refinement_flags_adp
_atom_site_refinement_flags_occupancy
_atom_site_disorder_assembly
_atom_site_disorder_group
W8 W 0.81516(3) 0.42396(3) 0.61962(2) 0.01086(8) Uani 1 1 d . . . . .
W3 W 0.37017(3) 0.15614(3) 0.67271(2) 0.01266(8) Uani 1 1 d . . . . .
W2 W 0.55740(3) 0.03994(3) 0.73009(2) 0.01265(8) Uani 1 1 d . . . . .
W9 W 0.68040(3) 0.60198(3) 0.68063(2) 0.01298(8) Uani 1 1 d . . . . .
W10 W 0.95128(3) 0.67545(3) 0.70392(2) 0.01392(8) Uani 1 1 d . . . . .
W6 W 0.82626(3) 0.64154(3) 0.83593(2) 0.01373(8) Uani 1 1 d . . . . .
W7 W 0.95839(3) 0.46465(3) 0.77584(2) 0.01254(8) Uani 1 1 d . . . . .
W1 W 0.57544(3) 0.18035(3) 0.88795(2) 0.01677(9) Uani 1 1 d . . . . .
W4 W 0.38858(3) 0.29769(4) 0.83096(2) 0.01991(9) Uani 1 1 d . . . . .
W5 W 0.33357(3) 0.02735(4) 0.79820(2) 0.02142(10) Uani 1 1 d . . . . .
Ce1 Ce 0.64962(4) 0.35079(4) 0.75709(2) 0.01046(10) Uani 1 1 d . . . . .
Na6 Na 0.0558(3) -0.0697(3) 0.2429(2) 0.0207(8) Uani 1 1 d . . . . .
Na7 Na 0.7060(3) 0.3107(3) 0.4157(2) 0.0213(8) Uani 1 1 d . . . . .
O15 O 0.2769(5) 0.0413(6) 0.7075(4) 0.0188(14) Uani 1 1 d . . . . .
Na5 Na 0.1231(3) -0.0121(3) 0.4077(2) 0.0180(8) Uani 1 1 d . . . . .
O32 O 1.0375(5) 0.5937(6) 0.7446(4) 0.0186(13) Uani 1 1 d . . . . .
Na4 Na 0.4018(4) 0.2276(4) 0.4434(2) 0.0238(9) Uani 1 1 d . . . . .
O35 O 0.9341(5) 0.7374(5) 0.7946(4) 0.0173(13) Uani 1 1 d . . . . .
O34 O 0.8156(6) 0.7041(5) 0.6698(4) 0.0158(13) Uani 1 1 d . . . . .
O14 O 0.4263(6) -0.0512(6) 0.7545(4) 0.0217(15) Uani 1 1 d . . . . .
O28 O 0.7084(6) 0.5079(5) 0.5997(3) 0.0150(12) Uani 1 1 d . . . . .
O33 O 0.9237(5) 0.5620(5) 0.6212(3) 0.0151(12) Uani 1 1 d . . . . .
O30 O 0.7190(6) 0.6856(5) 0.7759(4) 0.0175(13) Uani 1 1 d . . . . .
O24 O 0.9465(6) 0.5752(6) 0.8532(4) 0.0165(13) Uani 1 1 d . . . . .
O8 O 0.4528(5) 0.0457(5) 0.6519(3) 0.0140(12) Uani 1 1 d . . . . .
O3 O 0.4828(5) 0.2600(5) 0.6685(3) 0.0134(12) Uani 1 1 d . . . . .
O16 O 0.2886(6) 0.1557(7) 0.8337(4) 0.0260(17) Uani 1 1 d . . . . .
Na8 Na 0.7843(4) 0.5960(4) 0.4211(3) 0.0280(10) Uani 1 1 d . . . . .
O10 O 0.3142(6) 0.2574(6) 0.7341(4) 0.0186(14) Uani 1 1 d . . . . .
O26 O 0.9349(5) 0.3935(5) 0.6773(4) 0.0156(13) Uani 1 1 d . . . . .
O12 O 0.4771(6) 0.2738(7) 0.9094(4) 0.0232(16) Uani 1 1 d . . . . .
O6 O 0.6190(6) 0.0660(5) 0.8283(4) 0.0181(13) Uani 1 1 d . . . . .
Na2 Na 0.7668(4) 0.8855(5) 0.9674(3) 0.0372(12) Uani 1 1 d . . . . .
O21 O 0.7171(5) 0.3289(5) 0.6466(3) 0.0112(11) Uani 1 1 d . . . . .
O4 O 0.4981(6) 0.3917(6) 0.8137(4) 0.0201(14) Uani 1 1 d . . . . .
O2 O 0.6535(5) 0.1561(5) 0.7222(3) 0.0127(12) Uani 1 1 d . . . . .
O13 O 0.4400(6) 0.0628(7) 0.8812(4) 0.0251(16) Uani 1 1 d . U . . .
O22 O 0.5947(6) 0.4918(6) 0.7029(3) 0.0162(13) Uani 1 1 d . . . . .
O18 O 0.4672(5) 0.1629(5) 0.7806(3) 0.0148(12) Uani 1 1 d . . . . .
O1 O 0.6684(5) 0.2857(6) 0.8648(3) 0.0157(13) Uani 1 1 d . . . . .
O19 O 0.7297(6) 0.5257(5) 0.8433(3) 0.0157(13) Uani 1 1 d . . . . .
O7 O 0.6082(6) -0.0680(6) 0.6945(4) 0.0233(15) Uani 1 1 d . . . . .
O45 O 0.7906(6) 0.1630(6) 0.3862(4) 0.0206(14) Uani 1 1 d . . . . .
O20 O 0.8487(5) 0.3654(5) 0.7880(4) 0.0163(13) Uani 1 1 d . . . . .
O42 O 0.5694(6) 0.1745(6) 0.4400(4) 0.0208(14) Uani 1 1 d . . . . .
O65 O 0.4864(6) 0.3541(7) 0.5505(4) 0.0267(17) Uani 1 1 d . . . . .
O63 O 0.1477(6) -0.1567(6) 0.3235(4) 0.0196(14) Uani 1 1 d . . . . .
O27 O 0.8216(6) 0.3553(6) 0.5370(4) 0.0181(13) Uani 1 1 d . . . . .
O39 O 0.6451(6) 0.4713(6) 0.4578(4) 0.0221(15) Uani 1 1 d . . . . .
O25 O 1.0736(6) 0.4270(6) 0.8099(4) 0.0213(15) Uani 1 1 d . . . . .
O52 O 0.0938(6) 0.1167(6) 0.4980(3) 0.0185(14) Uani 1 1 d . . . . .
O31 O 0.8242(5) 0.5381(6) 0.7261(3) 0.0147(12) Uani 1 1 d . . . . .
O36 O 1.0438(6) 0.7781(6) 0.6856(4) 0.0206(14) Uani 1 1 d . . . . .
O49 O 0.8354(6) 0.4307(6) 0.3737(4) 0.0213(14) Uani 1 1 d . . . . .
O37 O 0.1838(6) 0.0808(6) 0.3191(4) 0.0203(14) Uani 1 1 d . . . . .
O38 O 0.2400(6) 0.2864(6) 0.4713(4) 0.0204(14) Uani 1 1 d . . . . .
O9 O 0.2822(6) 0.1357(7) 0.5948(4) 0.0233(15) Uani 1 1 d . . . . .
O40 O -0.0412(6) 0.0027(6) 0.3317(4) 0.0230(15) Uani 1 1 d . . . . .
O41 O 0.8871(7) 0.7010(7) 0.3580(4) 0.0256(16) Uani 1 1 d . . . . .
O23 O 0.8428(6) 0.7337(6) 0.9139(4) 0.0218(15) Uani 1 1 d . . . . .
O43 O 0.3156(6) 0.0585(6) 0.4615(4) 0.0189(14) Uani 1 1 d . . . . .
O44 O 0.9561(7) 0.6114(7) 0.4956(4) 0.0285(17) Uani 1 1 d . . . . .
O5 O 0.6378(7) 0.1754(7) 0.9687(4) 0.0277(17) Uani 1 1 d . . . . .
O46 O 0.1149(7) -0.1390(6) 0.4838(4) 0.0218(15) Uani 1 1 d . . . . .
O47 O 0.7315(8) 0.9027(7) 0.8528(4) 0.0314(19) Uani 1 1 d . . . . .
O48 O 0.5896(8) 0.2674(7) 0.3018(5) 0.036(2) Uani 1 1 d . . . . .
O11 O 0.3110(6) 0.3787(9) 0.8693(5) 0.039(2) Uani 1 1 d . . . . .
O50 O -0.0926(8) -0.2139(8) 0.2253(9) 0.067(4) Uani 1 1 d . . . . .
O51 O 0.6317(8) 0.9716(9) 0.9997(5) 0.040(2) Uani 1 1 d . . . . .
O17 O 0.2343(8) -0.0744(8) 0.8118(5) 0.043(2) Uani 1 1 d . . . . .
O53 O 0.6381(8) 0.5530(11) 0.3191(6) 0.052(3) Uani 1 1 d . . . . .
O54 O 0.1408(10) -0.1658(11) 0.1595(7) 0.065(4) Uani 1 1 d . . . . .
Na9B Na 0.6241(10) 0.3057(10) 0.1715(8) 0.047(3) Uani 0.5 1 d . . P A 2
Na9A Na 0.6066(14) 0.3559(11) 0.2165(6) 0.057(4) Uani 0.5 1 d . . P A 1
O55 O 0.6383(10) 0.7294(9) 0.9802(5) 0.050(3) Uani 1 1 d . . . . .
O56 O 0.8537(11) 0.8752(12) 1.0776(6) 0.063(3) Uani 1 1 d . . . . .
O57 O 0.9088(16) 1.0572(17) 0.9878(11) 0.041(4) Uani 0.5 1 d . U P . .
O58 O 0.4723(9) 0.3848(9) 0.1571(6) 0.049(3) Uani 1 1 d . . . . .
O59 O 0.7449(14) 0.4593(14) 0.2394(9) 0.031(4) Uani 0.5 1 d . . P . .
O60 O 0.5341(15) 0.1592(13) 0.1173(8) 0.088(5) Uani 1 1 d . U . . .
O61A O 0.0396(12) 0.0335(11) 0.1610(7) 0.019(2) Uani 0.6 1 d . . P B 2
O62C O 0.692(3) 0.399(3) 0.0849(19) 0.090(10) Uani 0.5 1 d . U P C 1
Na11 Na 0.6031(6) 0.1249(6) 0.5667(4) 0.0549(16) Uani 1 1 d . . . . .
Na1 Na 0.7993(17) 0.6861(16) 1.0268(9) 0.079(5) Uani 0.5 1 d . U P . .
Na3 Na 0.8679(12) 1.1874(15) 1.1038(8) 0.068(4) Uani 0.5 1 d . . P . .
O62B O 0.8127(16) 0.2890(14) 0.0474(9) 0.032(4) Uani 0.5 1 d . . P D 1
O62A O 0.7240(13) 0.2702(13) 0.0813(8) 0.026(3) Uani 0.5 1 d . U P A 2
O29 O 0.5914(6) 0.6667(6) 0.6421(4) 0.0210(14) Uani 1 1 d . U . . .
O61B O -0.014(2) 0.0396(18) 0.1682(13) 0.032(5) Uani 0.4 1 d . . P B 1
O67 O 0.6537(18) 0.5064(17) 0.9717(10) 0.042(5) Uani 0.5 1 d . . P . .

loop_
_atom_site_aniso_label
_atom_site_aniso_U_11
_atom_site_aniso_U_22
_atom_site_aniso_U_33
_atom_site_aniso_U_23
_atom_site_aniso_U_13
_atom_site_aniso_U_12
W8 0.01424(15) 0.00949(15) 0.00977(15) 0.00245(12) 0.00389(12) 0.00370(12)
W3 0.01014(15) 0.01754(17) 0.00889(16) 0.00018(13) 0.00250(12) 0.00263(12)
W2 0.01541(16) 0.01065(15) 0.01095(16) 0.00229(12) 0.00184(12) 0.00182(12)
W9 0.01552(16) 0.01075(15) 0.01402(17) 0.00359(13) 0.00176(13) 0.00624(12)
W10 0.01665(16) 0.01016(15) 0.01507(17) 0.00305(13) 0.00482(13) 0.00223(12)
W6 0.01557(16) 0.01190(16) 0.01258(16) -0.00023(13) 0.00406(13) 0.00293(12)
W7 0.01073(15) 0.01418(16) 0.01391(17) 0.00458(13) 0.00202(12) 0.00468(12)
W1 0.01752(17) 0.02151(19) 0.00787(16) 0.00280(13) 0.00264(13) -0.00234(14)
W4 0.01180(16) 0.0278(2) 0.01432(18) -0.00778(15) 0.00554(13) 0.00220(14)
W5 0.01860(18) 0.0281(2) 0.01092(17) 0.00266(15) 0.00471(14) -0.00834(15)
Ce1 0.0110(2) 0.0108(2) 0.0098(2) 0.00167(16) 0.00228(16) 0.00382(16)
Na6 0.0195(19) 0.0188(19) 0.022(2) 0.0010(16) 0.0009(16) 0.0055(15)
Na7 0.0198(19) 0.0150(18) 0.026(2) 0.0019(16) 0.0019(16) 0.0013(15)
O15 0.012(3) 0.026(4) 0.013(3) 0.002(3) 0.007(2) -0.007(3)
Na5 0.0192(18) 0.0154(18) 0.0192(19) 0.0033(15) 0.0023(15) 0.0058(15)
O32 0.013(3) 0.019(3) 0.020(3) 0.002(3) 0.002(3) 0.001(3)
Na4 0.023(2) 0.025(2) 0.028(2) 0.0158(18) 0.0031(17) 0.0074(17)
O35 0.015(3) 0.012(3) 0.020(3) -0.001(3) 0.004(3) -0.002(2)
O34 0.021(3) 0.006(3) 0.016(3) 0.001(2) 0.001(3) 0.000(2)
O14 0.028(4) 0.018(3) 0.018(3) 0.008(3) 0.003(3) -0.001(3)
O28 0.020(3) 0.015(3) 0.011(3) 0.004(2) -0.001(2) 0.008(3)
O33 0.018(3) 0.013(3) 0.014(3) 0.002(2) 0.007(3) 0.002(2)
O30 0.019(3) 0.012(3) 0.021(3) -0.001(3) 0.006(3) 0.007(3)
O24 0.018(3) 0.018(3) 0.014(3) 0.007(3) 0.002(2) 0.004(3)
O8 0.013(3) 0.018(3) 0.012(3) 0.004(2) 0.005(2) 0.003(2)
O3 0.012(3) 0.014(3) 0.014(3) 0.003(2) 0.004(2) 0.003(2)
O16 0.016(3) 0.042(5) 0.016(3) 0.000(3) 0.012(3) 0.000(3)
Na8 0.039(3) 0.024(2) 0.029(2) 0.0101(19) 0.020(2) 0.0119(19)
O10 0.016(3) 0.022(3) 0.018(3) 0.000(3) 0.009(3) 0.006(3)
O26 0.017(3) 0.013(3) 0.018(3) 0.003(3) 0.004(3) 0.004(2)
O12 0.015(3) 0.036(4) 0.011(3) -0.006(3) 0.005(3) 0.000(3)
O6 0.029(4) 0.010(3) 0.012(3) 0.003(2) 0.001(3) 0.001(3)
Na2 0.038(3) 0.056(3) 0.018(2) 0.004(2) 0.009(2) 0.014(3)
O21 0.013(3) 0.011(3) 0.008(3) 0.001(2) 0.000(2) 0.000(2)
O4 0.015(3) 0.019(3) 0.024(4) -0.003(3) 0.005(3) 0.004(3)
O2 0.014(3) 0.015(3) 0.010(3) 0.002(2) 0.001(2) 0.004(2)
O13 0.0253(18) 0.0257(18) 0.0238(18) 0.0068(10) 0.0057(10) 0.0037(10)
O22 0.018(3) 0.016(3) 0.012(3) 0.000(2) 0.000(2) 0.004(2)
O18 0.017(3) 0.019(3) 0.007(3) 0.000(2) 0.003(2) 0.002(2)
O1 0.014(3) 0.017(3) 0.014(3) 0.000(3) 0.001(2) 0.001(2)
O19 0.022(3) 0.014(3) 0.014(3) 0.005(2) 0.009(3) 0.008(3)
O7 0.025(4) 0.022(4) 0.022(4) 0.000(3) 0.002(3) 0.010(3)
O45 0.026(4) 0.017(3) 0.015(3) -0.001(3) 0.006(3) 0.001(3)
O20 0.014(3) 0.011(3) 0.022(3) 0.003(3) -0.001(3) 0.002(2)
O42 0.027(4) 0.022(3) 0.015(3) 0.006(3) 0.003(3) 0.006(3)
O65 0.019(3) 0.034(4) 0.030(4) 0.020(4) 0.002(3) 0.003(3)
O63 0.017(3) 0.020(3) 0.022(4) 0.004(3) 0.001(3) 0.007(3)
O27 0.026(3) 0.015(3) 0.013(3) 0.002(3) 0.009(3) 0.001(3)
O39 0.023(3) 0.024(4) 0.020(4) 0.006(3) 0.009(3) 0.004(3)
O25 0.011(3) 0.028(4) 0.026(4) 0.008(3) 0.000(3) 0.009(3)
O52 0.018(3) 0.021(3) 0.009(3) -0.005(3) -0.001(2) -0.003(3)
O31 0.017(3) 0.021(3) 0.011(3) 0.007(3) 0.008(2) 0.008(3)
O36 0.026(4) 0.013(3) 0.022(4) 0.003(3) 0.009(3) 0.001(3)
O49 0.019(3) 0.023(4) 0.025(4) 0.007(3) 0.006(3) 0.008(3)
O37 0.021(3) 0.013(3) 0.025(4) 0.000(3) 0.003(3) 0.006(3)
O38 0.022(3) 0.020(3) 0.020(3) 0.005(3) 0.002(3) 0.007(3)
O9 0.012(3) 0.031(4) 0.023(4) -0.001(3) 0.003(3) 0.006(3)
O40 0.014(3) 0.025(4) 0.032(4) 0.012(3) 0.003(3) 0.004(3)
O41 0.035(4) 0.026(4) 0.020(4) 0.010(3) 0.013(3) 0.007(3)
O23 0.022(3) 0.015(3) 0.025(4) -0.003(3) 0.005(3) 0.005(3)
O43 0.019(3) 0.022(3) 0.018(3) 0.006(3) 0.006(3) 0.008(3)
O44 0.029(4) 0.036(4) 0.027(4) 0.017(4) 0.008(3) 0.012(3)
O5 0.037(4) 0.032(4) 0.011(3) 0.007(3) 0.004(3) 0.000(3)
O46 0.033(4) 0.018(3) 0.019(3) 0.008(3) 0.008(3) 0.011(3)
O47 0.048(5) 0.027(4) 0.022(4) 0.005(3) 0.001(4) 0.020(4)
O48 0.039(5) 0.018(4) 0.042(5) 0.009(4) -0.016(4) 0.002(3)
O11 0.015(4) 0.057(6) 0.033(5) -0.017(4) 0.005(3) 0.011(4)
O50 0.026(5) 0.022(5) 0.137(13) 0.006(6) -0.008(6) 0.003(4)
O51 0.046(5) 0.058(6) 0.028(5) 0.022(4) 0.024(4) 0.020(5)
O17 0.038(5) 0.046(6) 0.028(5) 0.007(4) 0.009(4) -0.023(4)
O53 0.024(4) 0.081(8) 0.069(8) 0.055(7) 0.009(5) 0.019(5)
O54 0.046(6) 0.075(9) 0.070(9) -0.015(7) 0.011(6) 0.034(6)
Na9B 0.034(6) 0.038(6) 0.064(8) 0.004(6) -0.004(5) 0.013(5)
Na9A 0.101(12) 0.040(7) 0.029(6) 0.011(5) 0.004(7) 0.020(7)
O55 0.062(7) 0.053(6) 0.032(5) 0.004(5) 0.025(5) -0.001(5)
O56 0.064(8) 0.083(9) 0.035(6) 0.005(6) 0.019(6) 0.005(7)
O57 0.041(4) 0.041(4) 0.041(4) 0.0097(14) 0.0084(13) 0.0091(14)
O58 0.049(6) 0.040(6) 0.057(7) 0.008(5) 0.023(5) 0.004(5)
O59 0.026(8) 0.031(9) 0.034(9) 0.004(7) 0.004(7) 0.007(7)
O60 0.113(9) 0.078(8) 0.073(8) 0.010(6) -0.014(6) 0.054(7)
O61A 0.019(6) 0.025(6) 0.018(6) 0.009(5) 0.006(5) 0.009(5)
O62C 0.090(10) 0.090(10) 0.090(10) 0.021(3) 0.018(3) 0.022(3)
Na11 0.057(4) 0.056(4) 0.056(4) 0.014(3) 0.016(3) 0.019(3)
Na1 0.113(9) 0.088(8) 0.053(7) 0.035(6) 0.025(6) 0.041(7)
Na3 0.049(8) 0.094(12) 0.059(9) 0.037(9) 0.004(7) -0.002(8)
O62B 0.046(10) 0.024(8) 0.032(9) 0.014(7) 0.010(8) 0.013(7)
O62A 0.026(3) 0.026(3) 0.025(3) 0.0058(12) 0.0052(12) 0.0055(12)
O29 0.0219(16) 0.0200(16) 0.0218(17) 0.0062(10) 0.0031(10) 0.0060(10)
O61B 0.026(11) 0.024(10) 0.038(13) -0.003(9) -0.008(10) 0.007(9)
O67 0.050(12) 0.041(11) 0.034(10) 0.005(8) 0.002(9) 0.020(9)

loop_
_atom_type_symbol
_atom_type_description
_atom_type_scat_dispersion_real
_atom_type_scat_dispersion_imag
_atom_type_scat_source
Ce Ce -0.2486 2.6331 'International Tables Vol C Tables 4.2.6.8 and 6.1.1.4'
Na Na 0.0362 0.0249 'International Tables Vol C Tables 4.2.6.8 and 6.1.1.4'
O O 0.0106 0.0060 'International Tables Vol C Tables 4.2.6.8 and 6.1.1.4'
W W -0.8490 6.8722 'International Tables Vol C Tables 4.2.6.8 and 6.1.1.4'

loop_
_geom_angle_atom_site_label_1
_geom_angle_atom_site_label_2
_geom_angle_atom_site_label_3
_geom_angle
_geom_angle_site_symmetry_1
_geom_angle_site_symmetry_3
_geom_angle_publ_flag
O28 W8 O33 83.6(3) . . ?
O62Ab NA9Bb O48 144.5(6) . . ?
O28 W8 O31 76.5(3) . . ?
O62Ab NA9Bb Na3 31.3(5) . 1_544 ?
O61Ba Na6 Na5 128.7(6) . . ?
O61Ab Na6 Na5 134.1(4) . . ?
O61Ab Na6 O63 157.2(4) . . ?
O61Ab Na6 O37 89.6(4) . . ?
O61Ab Na6 O40 104.6(4) . . ?
O61Ab Na6 O54 82.2(5) . . ?
NA9Aa O48 Na7 127.8(6) . . ?
O62Ba Na3 O35 121.2(9) 1_566 2_777 ?
O33 W8 O31 75.1(2) . . ?
O26 W8 O28 153.7(3) . . ?
O26 W8 O33 84.7(3) . . ?
O26 W8 O31 77.8(3) . . ?
O21 W8 O28 91.4(3) . . ?
O21 W8 O33 160.3(3) . . ?
O21 W8 O26 91.8(3) . . ?
O21 W8 O31 85.2(3) . . ?
O27 W8 O28 102.1(3) . . ?
O27 W8 O33 96.1(3) . . ?
O27 W8 O26 102.5(3) . . ?
O27 W8 O21 103.6(3) . . ?
O27 W8 O31 171.1(3) . . ?
O15 W3 O18 75.3(3) . . ?
O8 W3 O15 83.6(3) . . ?
O8 W3 O18 77.1(3) . . ?
O3 W3 O15 160.4(3) . . ?
O3 W3 O8 90.7(3) . . ?
O3 W3 O10 92.3(3) . . ?
O3 W3 O18 85.2(3) . . ?
O62Ab Na3 O35 130.6(9) 1_566 2_777 ?
O62Ab Na3 Na2 103.9(6) 1_566 . ?
O62Ba Na3 Na2 103.5(8) 1_566 . ?
NA9Bb Na3 Na2 114.1(4) 1_566 . ?
O62Ba Na3 O17 129.3(9) 1_566 2_667 ?
O62Ab Na3 O17 92.8(7) 1_566 2_667 ?
O62Ab Na3 Na9B 31.8(5) 1_566 1_566 ?
O62Ab Na3 O57 114.6(8) 1_566 . ?
O62Ba Na3 O57 92.6(9) 1_566 . ?
O10 W3 O15 85.0(3) . . ?
O10 W3 O8 154.0(3) . . ?
O10 W3 O18 77.4(3) . . ?
O9 W3 O15 95.7(3) . . ?
O9 W3 O8 102.6(3) . . ?
O9 W3 O3 103.8(3) . . ?
O9 W3 O10 101.8(3) . . ?
O9 W3 O18 171.0(3) . . ?
O14 W2 O18 74.7(3) . . ?
O8 W2 O14 83.7(3) . . ?
O8 W2 O6 154.7(3) . . ?
O8 W2 O18 77.7(3) . . ?
O6 W2 O14 84.2(3) . . ?
O6 W2 O18 77.8(3) . . ?
O2 W2 O14 160.5(3) . . ?
O2 W2 O8 92.8(3) . . ?
O2 W2 O6 91.3(3) . . ?
O2 W2 O18 85.8(3) . . ?
O7 W2 O14 96.0(4) . . ?
O7 W2 O8 101.6(3) . . ?
O7 W2 O6 101.7(3) . . ?
O7 W2 O2 103.5(3) . . ?
O7 W2 O18 170.7(3) . . ?
O34 W9 O31 74.5(3) . . ?
O28 W9 O34 82.8(3) . . ?
O28 W9 O31 76.7(2) . . ?
O30 W9 O34 83.6(3) . . ?
O30 W9 O28 153.0(3) . . ?
O30 W9 O31 77.2(3) . . ?
O22 W9 O34 160.7(3) . . ?
O22 W9 O28 93.1(3) . . ?
O22 W9 O30 92.1(3) . . ?
O22 W9 O31 86.1(3) . . ?
O29 W9 O34 94.8(3) . . ?
O29 W9 O28 101.3(3) . . ?
O29 W9 O30 103.1(3) . . ?
O29 W9 O22 104.6(3) . . ?
O29 W9 O31 169.2(3) . . ?
O32 W10 O35 87.4(3) . . ?
O32 W10 O34 153.3(3) . . ?
O32 W10 O33 86.0(3) . . ?
O32 W10 O31 76.8(3) . . ?
O35 W10 O34 87.8(3) . . ?
O35 W10 O33 154.5(3) . . ?
O35 W10 O31 77.5(3) . . ?
O34 W10 O33 87.1(3) . . ?
O34 W10 O31 76.6(3) . . ?
O33 W10 O31 77.0(3) . . ?
O36 W10 O32 104.5(3) . . ?
O36 W10 O35 103.2(3) . . ?
O36 W10 O34 102.2(3) . . ?
O36 W10 O33 102.3(3) . . ?
O36 W10 O31 178.5(3) . . ?
O35 W6 O31 74.4(3) . . ?
O30 W6 O35 83.2(3) . . ?
O30 W6 O31 76.6(3) . . ?
O24 W6 O35 82.6(3) . . ?
O24 W6 O30 153.2(3) . . ?
O24 W6 O31 77.7(3) . . ?
O19 W6 O35 159.6(3) . . ?
O19 W6 O30 92.9(3) . . ?
O19 W6 O24 92.6(3) . . ?
O19 W6 O31 85.1(3) . . ?
O23 W6 O35 96.4(3) . . ?
O23 W6 O30 102.6(3) . . ?
O23 W6 O24 101.4(3) . . ?
O23 W6 O19 104.0(3) . . ?
O23 W6 O31 170.9(3) . . ?
O32 W7 O31 73.9(3) . . ?
O24 W7 O32 83.6(3) . . ?
O24 W7 O26 153.9(3) . . ?
O24 W7 O31 77.8(3) . . ?
O26 W7 O32 82.7(3) . . ?
O26 W7 O31 77.1(3) . . ?
O20 W7 O32 159.3(3) . . ?
O20 W7 O24 93.8(3) . . ?
O20 W7 O26 91.2(3) . . ?
O20 W7 O31 85.5(3) . . ?
O25 W7 O32 96.7(3) . . ?
O25 W7 O24 101.4(3) . . ?
O25 W7 O26 102.2(3) . . ?
O25 W7 O20 103.9(3) . . ?
O25 W7 O31 170.6(3) . . ?
O12 W1 O13 81.7(3) . . ?
O12 W1 O18 76.4(3) . . ?
O6 W1 O12 152.8(3) . . ?
O6 W1 O13 84.2(3) . . ?
O6 W1 O18 77.4(3) . . ?
O13 W1 O18 74.0(3) . . ?
O1 W1 O12 92.6(3) . . ?
O1 W1 O6 92.6(3) . . ?
O1 W1 O13 159.5(3) . . ?
O1 W1 O18 85.5(3) . . ?
O5 W1 O12 102.9(4) . . ?
O5 W1 O6 101.7(4) . . ?
O5 W1 O13 96.1(4) . . ?
O5 W1 O18 170.1(3) . . ?
O5 W1 O1 104.4(4) . . ?
O16 W4 O18 74.8(3) . . ?
O10 W4 O16 82.5(3) . . ?
O10 W4 O18 76.8(3) . . ?
O12 W4 O16 83.9(3) . . ?
O12 W4 O10 153.1(3) . . ?
O12 W4 O18 77.2(3) . . ?
O4 W4 O16 161.0(3) . . ?
O4 W4 O10 92.1(3) . . ?
O4 W4 O12 93.2(3) . . ?
O4 W4 O18 86.3(3) . . ?
O11 W4 O16 94.7(4) . . ?
O11 W4 O10 101.6(4) . . ?
O11 W4 O12 102.7(4) . . ?
O11 W4 O4 104.2(4) . . ?
O11 W4 O18 169.5(4) . . ?
O15 W5 O18 77.2(3) . . ?
O14 W5 O15 86.3(3) . . ?
O14 W5 O18 76.9(3) . . ?
O16 W5 O15 86.9(3) . . ?
O16 W5 O14 154.2(3) . . ?
O16 W5 O13 88.0(3) . . ?
O16 W5 O18 77.4(3) . . ?
O13 W5 O15 154.0(3) . . ?
O13 W5 O14 87.3(3) . . ?
O13 W5 O18 76.8(3) . . ?
O17 W5 O15 103.2(4) . . ?
O17 W5 O14 102.9(4) . . ?
O17 W5 O16 102.9(4) . . ?
O17 W5 O13 102.8(4) . . ?
O17 W5 O18 179.5(4) . . ?
O3 Ce1 O2 73.6(2) . . ?
O3 Ce1 O20 144.3(2) . . ?
O21 Ce1 O3 76.5(2) . . ?
O21 Ce1 O4 144.6(2) . . ?
O21 Ce1 O2 74.0(2) . . ?
O21 Ce1 O20 73.7(2) . . ?
O4 Ce1 O3 75.1(2) . . ?
O4 Ce1 O2 116.8(2) . . ?
O4 Ce1 O20 139.4(2) . . ?
O2 Ce1 O20 79.6(2) . . ?
O22 Ce1 O3 72.8(2) . . ?
O22 Ce1 O21 75.0(2) . . ?
O22 Ce1 O4 76.7(2) . . ?
O22 Ce1 O2 138.5(2) . . ?
O22 Ce1 O19 74.3(2) . . ?
O22 Ce1 O20 116.8(2) . . ?
O1 Ce1 O3 116.7(2) . . ?
O1 Ce1 O21 139.1(2) . . ?
O1 Ce1 O4 73.9(2) . . ?
O1 Ce1 O2 73.6(2) . . ?
O1 Ce1 O22 144.8(2) . . ?
O1 Ce1 O19 79.8(2) . . ?
O1 Ce1 O20 76.4(2) . . ?
O19 Ce1 O3 139.6(2) . . ?
O19 Ce1 O21 116.3(2) . . ?
O19 Ce1 O4 75.1(2) . . ?
O19 Ce1 O2 145.4(2) . . ?
O19 Ce1 O20 72.8(2) . . ?
O63 Na6 Na5 47.3(2) . . ?
O63 Na6 O40 90.6(3) . . ?
O63 Na6 O61B 171.9(6) . . ?
O37 Na6 Na5 50.1(2) . . ?
O37 Na6 O63 78.1(3) . . ?
O37 Na6 O40 74.4(3) . . ?
O37 Na6 O54 110.8(4) . . ?
O37 Na6 O61B 94.2(6) . . ?
O40 Na6 Na5 50.1(2) . . ?
O40 Na6 O61B 89.7(7) . . ?
O50 Na6 Na5 100.5(4) . . ?
O50 Na6 O63 86.6(4) . . ?
O50 Na6 O37 149.4(5) . . ?
O50 Na6 O40 79.5(4) . . ?
O50 Na6 O54 93.5(5) . . ?
O50 Na6 O61A 112.5(5) . . ?
O50 Na6 O61B 101.4(7) . . ?
O54 Na6 Na5 127.9(4) . . ?
O54 Na6 O63 84.4(4) . . ?
O54 Na6 O40 171.7(5) . . ?
O54 Na6 O61B 96.3(7) . . ?
Na8 Na7 Na4 110.69(14) . . ?
O45 Na7 Na4 115.6(2) . . ?
O45 Na7 Na8 133.3(2) . . ?
O45 Na7 O27 87.5(3) . . ?
O45 Na7 O39 171.6(3) . . ?
O45 Na7 O48 93.6(3) . . ?
O42 Na7 Na4 33.8(2) . . ?
O42 Na7 Na8 143.1(2) . . ?
O42 Na7 O45 83.5(3) . . ?
O42 Na7 O27 93.5(3) . . ?
O42 Na7 O39 100.6(3) . . ?
O42 Na7 O49 171.3(3) . . ?
O42 Na7 O48 84.9(3) . . ?
O27 Na7 Na4 104.6(2) . . ?
O27 Na7 Na8 87.2(2) . . ?
O39 Na7 Na4 70.1(2) . . ?
O39 Na7 Na8 42.7(2) . . ?
O39 Na7 O27 85.0(3) . . ?
O39 Na7 O48 94.0(3) . . ?
O49 Na7 Na4 146.6(2) . . ?
O49 Na7 Na8 41.9(2) . . ?
O49 Na7 O45 92.4(3) . . ?
O49 Na7 O27 94.1(3) . . ?
O49 Na7 O39 84.4(3) . . ?
O49 Na7 O48 87.7(3) . . ?
O48 Na7 Na4 73.3(3) . . ?
O48 Na7 Na8 93.3(2) . . ?
O48 Na7 O27 177.9(4) . . ?
W5 O15 W3 115.4(3) . . ?
Na6 Na5 Na4 102.06(14) . . ?
Na6 Na5 Na11 101.26(16) . 2_656 ?
O63 Na5 Na6 49.7(2) . . ?
O63 Na5 Na4 105.4(2) . . ?
O63 Na5 O37 77.8(3) . . ?
O63 Na5 O40 92.1(3) . . ?
O63 Na5 O43 96.0(3) . . ?
O63 Na5 O46 85.6(3) . . ?
O63 Na5 Na11 59.2(2) . 2_656 ?
O52 Na5 Na6 134.9(2) . . ?
O52 Na5 Na4 78.5(2) . . ?
O52 Na5 O63 173.7(3) . . ?
O52 Na5 O37 108.5(3) . . ?
O52 Na5 O40 90.2(3) . . ?
O52 Na5 O43 84.9(3) . . ?
O52 Na5 O46 88.3(3) . . ?
O52 Na5 Na11 119.3(2) . 2_656 ?
O37 Na5 Na6 47.3(2) . . ?
O37 Na5 Na4 56.2(2) . . ?
O37 Na5 O40 72.2(3) . . ?
O37 Na5 Na11 92.2(2) . 2_656 ?
O40 Na5 Na6 49.4(2) . . ?
O40 Na5 Na4 118.8(2) . . ?
O40 Na5 Na11 150.1(3) . 2_656 ?
O43 Na5 Na6 118.9(2) . . ?
O43 Na5 Na4 31.23(19) . . ?
O43 Na5 O37 81.3(3) . . ?
O43 Na5 O40 150.0(3) . . ?
O43 Na5 O46 87.2(3) . . ?
O43 Na5 Na11 41.6(2) . 2_656 ?
O46 Na5 Na6 127.6(2) . . ?
O46 Na5 Na4 117.2(2) . . ?
O46 Na5 O37 158.6(3) . . ?
O46 Na5 O40 122.3(3) . . ?
O46 Na5 Na11 67.5(2) . 2_656 ?
Na11 Na5 Na4 67.14(13) 2_656 . ?
W10 O32 W7 117.1(3) . . ?
Na7 Na4 Na5 147.21(15) . . ?
O42 Na4 Na7 33.9(2) . . ?
O42 Na4 Na5 117.9(2) . . ?
O42 Na4 O38 168.9(3) . . ?
O42 Na4 Na11 43.5(2) . . ?
O42 Na4 O29 99.2(3) . 2_666 ?
O65 Na4 Na7 78.7(2) . . ?
O65 Na4 Na5 126.7(2) . . ?
O65 Na4 O42 88.4(3) . . ?
O65 Na4 O38 82.5(3) . . ?
O65 Na4 Na11 65.0(2) . . ?
O65 Na4 O29 105.0(3) . 2_666 ?
O38 Na4 Na7 147.8(2) . . ?
O38 Na4 Na5 63.9(2) . . ?
O38 Na4 Na11 125.9(3) . . ?
O43 Na4 Na7 125.6(2) . . ?
O43 Na4 Na5 32.52(19) . . ?
O43 Na4 O42 91.8(3) . . ?
O43 Na4 O65 111.2(3) . . ?
O43 Na4 O38 85.5(3) . . ?
O43 Na4 Na11 69.4(2) . . ?
O43 Na4 O29 142.4(3) . 2_666 ?
Na11 Na4 Na7 67.86(14) . . ?
Na11 Na4 Na5 101.89(15) . . ?
O29 Na4 Na7 70.8(2) 2_666 . ?
O29 Na4 Na5 114.1(2) 2_666 . ?
O29 Na4 O38 89.4(3) 2_666 . ?
O29 Na4 Na11 138.6(3) 2_666 . ?
W10 O35 W6 116.0(3) . . ?
W10 O35 Na3 114.8(5) . 2_777 ?
W6 O35 Na3 106.3(4) . 2_777 ?
W10 O34 W9 116.4(3) . . ?
W5 O14 W2 115.9(4) . . ?
W9 O28 W8 115.2(3) . . ?
W10 O33 W8 115.7(3) . . ?
W9 O30 W6 115.4(3) . . ?
W6 O24 W7 114.8(3) . . ?
W3 O8 Na11 106.2(3) . . ?
W2 O8 W3 114.3(3) . . ?
W2 O8 Na11 99.0(3) . . ?
W3 O3 Ce1 128.8(3) . . ?
W5 O16 W4 115.7(3) . . ?
O39 Na8 Na7 41.7(2) . . ?
O39 Na8 O38 78.6(3) . 2_666 ?
O39 Na8 O53 80.4(3) . . ?
O49 Na8 Na7 41.4(2) . . ?
O49 Na8 O39 83.0(3) . . ?
O49 Na8 O38 144.5(3) . 2_666 ?
O49 Na8 O44 76.5(3) . . ?
O49 Na8 O53 88.9(4) . . ?
O38 Na8 Na7 113.3(2) 2_666 . ?
O41 Na8 Na7 134.7(3) . . ?
O41 Na8 O39 165.2(4) . . ?
O41 Na8 O49 94.3(3) . . ?
O41 Na8 O38 110.6(3) . 2_666 ?
O41 Na8 O44 86.4(3) . . ?
O41 Na8 O53 85.0(3) . . ?
O44 Na8 Na7 90.2(3) . . ?
O44 Na8 O39 107.0(3) . . ?
O44 Na8 O38 80.3(3) . 2_666 ?
O44 Na8 O53 162.4(4) . . ?
O53 Na8 Na7 85.0(3) . . ?
O53 Na8 O38 117.2(4) . 2_666 ?
W3 O10 W4 115.1(4) . . ?
W8 O26 W7 114.6(3) . . ?
W4 O12 W1 115.7(3) . . ?
W1 O6 W2 114.6(4) . . ?
O23 Na2 Na1 53.0(4) . . ?
O23 Na2 Na3 140.0(3) . . ?
O47 Na2 O23 82.6(3) . . ?
O47 Na2 O55 109.4(4) . . ?
O47 Na2 O56 163.7(5) . . ?
O47 Na2 O57 85.2(6) . . ?
O47 Na2 Na1 130.8(4) . . ?
O47 Na2 Na3 110.7(4) . . ?
O51 Na2 O23 156.7(4) . . ?
O51 Na2 O47 93.3(4) . . ?
O51 Na2 O55 81.4(4) . . ?
O51 Na2 O56 100.2(4) . . ?
O51 Na2 O57 94.8(6) . . ?
O51 Na2 Na1 118.7(5) . . ?
O51 Na2 Na3 62.8(4) . . ?
O55 Na2 O23 78.4(4) . . ?
O55 Na2 O57 165.0(6) . . ?
O55 Na2 Na1 48.3(5) . . ?
O55 Na2 Na3 126.8(3) . . ?
O56 Na2 O23 88.5(4) . . ?
O56 Na2 O55 81.9(5) . . ?
O56 Na2 O57 84.6(6) . . ?
O56 Na2 Na1 48.6(5) . . ?
O56 Na2 Na3 68.4(4) . . ?
O57 Na2 O23 107.7(5) . . ?
O57 Na2 Na1 124.2(6) . . ?
O57 Na2 Na3 40.7(5) . . ?
Na1 Na2 Na3 116.8(4) . . ?
W8 O21 Ce1 128.6(3) . . ?
W8 O21 Na11 125.4(3) . . ?
Ce1 O21 Na11 106.0(3) . . ?
W4 O4 Ce1 127.8(4) . . ?
W2 O2 Ce1 128.0(3) . . ?
W5 O13 W1 116.7(4) . . ?
W9 O22 Ce1 127.9(3) . . ?
W3 O18 W1 175.6(3) . . ?
W3 O18 W4 90.2(2) . . ?
W2 O18 W3 90.3(2) . . ?
W2 O18 W1 89.6(2) . . ?
W2 O18 W4 175.3(3) . . ?
W4 O18 W1 89.6(2) . . ?
W5 O18 W3 92.0(2) . . ?
W5 O18 W2 92.6(2) . . ?
W5 O18 W1 92.4(2) . . ?
W5 O18 W4 92.1(2) . . ?
W1 O1 Ce1 128.2(3) . . ?
W6 O19 Ce1 129.0(3) . . ?
W7 O20 Ce1 128.4(3) . . ?
Na7 O42 Na11 118.3(3) . . ?
Na4 O42 Na7 112.3(3) . . ?
Na4 O42 Na11 99.7(3) . . ?
Na5 O63 Na6 83.0(3) . . ?
W8 O27 Na7 136.5(4) . . ?
Na7 O39 Na8 95.6(3) . . ?
W8 O31 W9 90.9(2) . . ?
W8 O31 W6 175.6(3) . . ?
W8 O31 W7 90.0(2) . . ?
W9 O31 W6 89.9(2) . . ?
W9 O31 W7 175.2(3) . . ?
W10 O31 W8 92.2(2) . . ?
W10 O31 W9 92.5(2) . . ?
W10 O31 W6 92.1(2) . . ?
W10 O31 W7 92.2(2) . . ?
W7 O31 W6 88.8(2) . . ?
Na7 O49 Na8 96.7(3) . . ?
Na6 O37 Na5 82.6(3) . . ?
Na4 O38 Na8 129.6(4) . 2_666 ?
Na6 O40 Na5 80.4(3) . . ?
W6 O23 Na2 139.9(4) . . ?
W6 O23 Na1 125.4(6) . . ?
Na2 O23 Na1 76.4(5) . . ?
Na5 O43 Na11 102.4(3) . 2_656 ?
Na4 O43 Na5 116.3(3) . . ?
Na4 O43 Na11 122.9(3) . 2_656 ?
Na7 O48 Na9B 133.7(5) . . ?
W4 O11 Na1 119.2(7) . 2_667 ?
W5 O17 Na3 152.3(6) . 2_667 ?
Na8 O53 Na9A 119.2(5) . . ?
Na1 O55 Na2 81.9(6) . . ?
Na1 O56 Na2 82.6(6) . . ?
Na2 O57 Na3 103.4(8) . . ?
Na4 Na11 Na5 147.0(2) . 2_656 ?
Na4 Na11 Na11 69.9(2) . 2_656 ?
O8 Na11 Na5 111.3(2) . 2_656 ?
O8 Na11 Na4 98.3(2) . . ?
O8 Na11 Na11 77.7(3) . 2_656 ?
O21 Na11 Na5 90.4(2) . 2_656 ?
O21 Na11 Na4 96.5(2) . . ?
O21 Na11 O8 103.7(3) . . ?
O21 Na11 Na11 166.3(4) . 2_656 ?
O42 Na11 Na5 110.2(3) . 2_656 ?
O42 Na11 Na4 36.83(19) . . ?
O42 Na11 O8 131.9(3) . . ?
O42 Na11 O21 99.1(3) . . ?
O42 Na11 O43 102.8(3) . 2_656 ?
O42 Na11 Na11 71.1(3) . 2_656 ?
O43 Na11 Na5 35.97(18) 2_656 2_656 ?
O43 Na11 Na4 129.0(3) 2_656 . ?
O43 Na11 O8 96.9(3) 2_656 . ?
O43 Na11 O21 126.3(3) 2_656 . ?
O43 Na11 Na11 66.4(2) 2_656 2_656 ?
O48 NA9Aa O53 87.4(5) . . ?
O48 NA9Aa O60 90.4(6) . . ?
O48 NA9Bb Na3 113.6(4) . 1_544 ?
Na11 Na11 Na5 101.9(2) 2_656 2_656 ?
O23 Na1 Na2 50.6(3) . . ?
O23 Na1 O11 163.5(9) . 2_667 ?
O23 Na1 O67 97.8(8) . . ?
O11 Na1 Na2 122.5(7) 2_667 . ?
O55 Na1 Na2 49.7(4) . . ?
O55 Na1 O23 77.7(5) . . ?
O55 Na1 O11 87.2(7) . 2_667 ?
O55 Na1 O56 83.1(7) . . ?
O55 Na1 O67 71.7(8) . . ?
O56 Na1 Na2 48.8(5) . . ?
O56 Na1 O23 86.7(7) . . ?
O56 Na1 O11 98.0(7) . 2_667 ?
O56 Na1 O67 152.6(10) . . ?
O67 Na1 Na2 115.4(8) . . ?
O67 Na1 O11 71.0(7) . 2_667 ?
O35 Na3 Na2 125.4(6) 2_777 . ?
O35 Na3 Na9B 111.8(6) 2_777 1_566 ?
O17 Na3 O35 91.6(5) 2_667 2_777 ?
O17 Na3 Na2 81.6(5) 2_667 . ?
O17 Na3 Na9B 66.0(5) 2_667 1_566 ?
O17 Na3 O57 114.3(8) 2_667 . ?
O57 Na3 O35 108.0(7) . 2_777 ?
O57 Na3 Na2 35.8(5) . . ?
O57 Na3 Na9B 140.2(7) . 1_566 ?
W9 O29 Na4 134.5(4) . 2_666 ?
O58 NA9Aa O48 122.0(9) . . ?
O58 NA9Bb O48 93.2(6) . . ?
O58 NA9Aa O53 92.9(6) . . ?
O58 NA9Aa O60 79.3(6) . . ?
O58 NA9Bb Na3 153.0(7) . 1_544 ?
O58 NA9Bb O62A 121.7(8) . . ?
O59 NA9Aa O48 109.3(9) . . ?
O59 NA9Bb O48 82.7(7) . . ?
O59 NA9Aa O53 60.5(7) . . ?
O59 NA9Aa O58 120.8(9) . . ?
O59 NA9Bb O58 96.6(7) . . ?
O59 NA9Aa O60 130.1(10) . . ?
O59 NA9Bb Na3 91.2(6) . 1_544 ?
O59 NA9Bb O62A 98.1(8) . . ?
O60 NA9Bb O48 94.4(7) . . ?
O60 NA9Aa O53 169.1(8) . . ?
O60 NA9Bb O58 91.6(7) . . ?
O60 NA9Bb O59 171.4(9) . . ?
O60 NA9Bb Na3 82.6(7) . 1_544 ?
O60 NA9Bb O62A 79.6(8) . . ?
Na3 O62Ab Na9B 116.9(8) 1_544 . ?

loop_
_geom_bond_atom_site_label_1
_geom_bond_atom_site_label_2
_geom_bond_distance
_geom_bond_site_symmetry_2
_geom_bond_publ_flag
W8 O28 1.963(6) . ?
W8 O33 2.021(7) . ?
W8 O26 1.946(7) . ?
W8 O21 1.795(6) . ?
W8 O27 1.741(7) . ?
W8 O31 2.318(7) . ?
NA9Aa O58 2.097(19) . ?
NA9Bb O58 2.389(16) . ?
NA9Aa O59 1.92(2) . ?
NA9Bb O59 2.30(2) . ?
NA9Bb O60 2.01(2) . ?
NA9Aa O60 2.79(2) . ?
O62Ba Na3 2.07(2) 1_544 ?
NA9Bb Na3 4.04(2) 1_544 ?
O62Ab Na3 2.35(2) 1_544 ?
NA9Bb O62A 2.39(2) . ?
W3 O15 2.016(7) . ?
W3 O8 1.964(7) . ?
W3 O3 1.786(6) . ?
W3 O10 1.937(7) . ?
W3 O18 2.318(6) . ?
W3 O9 1.733(8) . ?
W2 O14 2.030(7) . ?
W2 O8 1.942(7) . ?
W2 O6 1.953(7) . ?
W2 O2 1.789(7) . ?
W2 O18 2.313(7) . ?
W2 O7 1.733(7) . ?
W9 O34 2.023(7) . ?
W9 O28 1.952(7) . ?
W9 O30 1.940(7) . ?
W9 O22 1.789(7) . ?
W9 O31 2.319(6) . ?
W9 O29 1.736(7) . ?
W10 O32 1.895(7) . ?
W10 O35 1.902(7) . ?
W10 O34 1.915(7) . ?
W10 O33 1.921(7) . ?
W10 O31 2.316(7) . ?
W10 O36 1.728(7) . ?
W6 O35 2.046(7) . ?
W6 O30 1.952(7) . ?
W6 O24 1.938(7) . ?
W6 O19 1.786(7) . ?
W6 O31 2.336(6) . ?
W6 O23 1.726(7) . ?
W7 O32 2.033(7) . ?
W7 O24 1.938(7) . ?
W7 O26 1.963(7) . ?
W7 O20 1.782(7) . ?
W7 O25 1.743(7) . ?
W7 O31 2.333(6) . ?
W1 O12 1.955(8) . ?
W1 O6 1.941(7) . ?
W1 O13 2.030(8) . ?
W1 O18 2.338(6) . ?
W1 O1 1.802(7) . ?
W1 O5 1.725(8) . ?
W4 O16 2.032(8) . ?
W4 O10 1.959(7) . ?
W4 O12 1.926(8) . ?
W4 O4 1.785(7) . ?
W4 O18 2.325(7) . ?
W4 O11 1.735(8) . ?
W5 O15 1.923(7) . ?
W5 O14 1.914(8) . ?
W5 O16 1.909(9) . ?
W5 O13 1.910(8) . ?
W5 O18 2.311(7) . ?
W5 O17 1.730(8) . ?
Ce1 O3 2.485(7) . ?
Ce1 O21 2.483(6) . ?
Ce1 O4 2.484(7) . ?
Ce1 O2 2.493(6) . ?
Ce1 O22 2.479(7) . ?
Ce1 O1 2.478(7) . ?
Ce1 O19 2.482(7) . ?
Ce1 O20 2.501(7) . ?
Na6 Na5 3.196(6) . ?
Na6 O63 2.457(8) . ?
Na6 O37 2.369(8) . ?
Na6 O40 2.462(9) . ?
Na6 O50 2.307(11) . ?
Na6 O54 2.406(12) . ?
Na6 O61A 2.336(13) . ?
Na6 O61B 2.46(2) . ?
Na7 Na4 3.981(6) . ?
Na7 Na8 3.604(6) . ?
Na7 O45 2.404(9) . ?
Na7 O42 2.398(9) . ?
Na7 O27 2.556(9) . ?
Na7 O39 2.410(9) . ?
Na7 O49 2.400(9) . ?
Na7 O48 2.443(10) . ?
Na5 Na4 4.095(6) . ?
Na5 O63 2.366(8) . ?
Na5 O52 2.336(8) . ?
Na5 O37 2.471(9) . ?
Na5 O40 2.488(8) . ?
Na5 O43 2.454(8) . ?
Na5 O46 2.460(8) . ?
Na5 Na11 4.081(8) 2_656 ?
Na4 O42 2.396(9) . ?
Na4 O65 2.385(10) . ?
Na4 O38 2.452(8) . ?
Na4 O43 2.367(8) . ?
Na4 Na11 3.939(8) . ?
Na4 O29 2.405(8) 2_666 ?
O35 Na3 2.879(17) 2_777 ?
O8 Na11 2.923(9) . ?
Na8 O39 2.454(9) . ?
Na8 O49 2.422(9) . ?
Na8 O38 2.483(9) 2_666 ?
Na8 O41 2.374(9) . ?
Na8 O44 2.430(10) . ?
Na8 O53 2.460(12) . ?
Na2 O23 2.494(9) . ?
Na2 O47 2.350(10) . ?
Na2 O51 2.344(11) . ?
Na2 O55 2.416(13) . ?
Na2 O56 2.377(14) . ?
Na2 O57 2.49(2) . ?
Na2 Na1 3.135(18) . ?
Na2 Na3 4.14(2) . ?
O21 Na11 2.783(10) . ?
O42 Na11 2.748(10) . ?
O38 Na8 2.483(9) 2_666 ?
O23 Na1 2.574(18) . ?
O43 Na11 2.776(10) 2_656 ?
O48 Na9B 2.841(18) . ?
O48 Na9A 2.258(16) . ?
O11 Na1 2.85(2) 2_667 ?
O17 Na3 2.756(17) 2_667 ?
O53 Na9A 2.86(2) . ?
O55 Na1 2.37(2) . ?
O56 Na1 2.37(2) . ?
O57 Na3 2.77(3) . ?
Na11 Na5 4.081(8) 2_656 ?
Na11 O43 2.776(10) 2_656 ?
Na11 Na11 3.955(15) 2_656 ?
Na1 O11 2.85(2) 2_667 ?
Na1 O67 2.59(3) . ?
Na3 O35 2.879(17) 2_777 ?
Na3 O17 2.756(17) 2_667 ?
Na3 Na9B 4.04(2) 1_566 ?
Na3 O62B 2.07(2) 1_566 ?
Na3 O62A 2.35(2) 1_566 ?
O29 Na4 2.405(8) 2_666 ?

loop_
_geom_torsion_atom_site_label_1
_geom_torsion_atom_site_label_2
_geom_torsion_atom_site_label_3
_geom_torsion_atom_site_label_4
_geom_torsion
_geom_torsion_site_symmetry_1
_geom_torsion_site_symmetry_2
_geom_torsion_site_symmetry_3
_geom_torsion_site_symmetry_4
_geom_torsion_publ_flag
O15 W3 O3 Ce1 -6.7(11) . . . . ?
O15 W5 O17 Na3 -161.3(15) . . . 2_667 ?
O32 W7 O20 Ce1 -5.3(11) . . . . ?
O35 W10 O32 W7 75.9(4) . . . . ?
O35 W6 O19 Ce1 -3.4(11) . . . . ?
O35 W6 O23 Na2 89.0(7) . . . . ?
O35 W6 O23 Na1 -157.8(7) . . . . ?
O34 W9 O22 Ce1 -1.4(11) . . . . ?
O34 W9 O29 Na4 27.9(6) . . . 2_666 ?
O34 W10 O32 W7 -4.1(9) . . . . ?
O14 W2 O2 Ce1 -2.8(11) . . . . ?
O14 W5 O17 Na3 109.5(16) . . . 2_667 ?
O28 W8 O21 Ce1 -76.7(4) . . . . ?
O28 W8 O21 Na11 100.7(4) . . . . ?
O28 W8 O27 Na7 -16.6(6) . . . . ?
O28 W9 O22 Ce1 75.5(4) . . . . ?
O28 W9 O29 Na4 -55.7(6) . . . 2_666 ?
O33 W8 O21 Ce1 -2.0(11) . . . . ?
O33 W8 O21 Na11 175.5(7) . . . . ?
O33 W8 O27 Na7 -101.4(5) . . . . ?
O33 W10 O32 W7 -79.4(4) . . . . ?
O30 W9 O22 Ce1 -78.0(4) . . . . ?
O30 W9 O29 Na4 112.5(5) . . . 2_666 ?
O30 W6 O19 Ce1 74.9(4) . . . . ?
O30 W6 O23 Na2 4.5(7) . . . . ?
O30 W6 O23 Na1 117.7(7) . . . . ?
O24 W6 O19 Ce1 -78.8(4) . . . . ?
O24 W6 O23 Na2 172.6(6) . . . . ?
O24 W6 O23 Na1 -74.1(7) . . . . ?
O24 W7 O20 Ce1 76.5(4) . . . . ?
O8 W3 O3 Ce1 -79.1(4) . . . . ?
O8 W2 O2 Ce1 76.2(4) . . . . ?
O16 W4 O4 Ce1 -3.4(13) . . . . ?
O16 W4 O11 Na1 35.0(7) . . . 2_667 ?
O16 W5 O17 Na3 -71.5(16) . . . 2_667 ?
O10 W3 O3 Ce1 75.0(4) . . . . ?
O10 W4 O4 Ce1 -76.3(5) . . . . ?
O10 W4 O11 Na1 118.4(6) . . . 2_667 ?
O26 W8 O21 Ce1 77.2(4) . . . . ?
O26 W8 O21 Na11 -105.3(4) . . . . ?
O26 W8 O27 Na7 172.8(5) . . . . ?
O26 W7 O20 Ce1 -77.8(4) . . . . ?
O12 W1 O1 Ce1 -76.6(4) . . . . ?
O12 W4 O4 Ce1 77.2(5) . . . . ?
O12 W4 O11 Na1 -49.8(7) . . . 2_667 ?
O6 W2 O2 Ce1 -78.8(4) . . . . ?
O6 W1 O1 Ce1 76.7(4) . . . . ?
O21 W8 O27 Na7 77.8(5) . . . . ?
O4 W4 O11 Na1 -146.5(6) . . . 2_667 ?
O13 W1 O1 Ce1 -3.7(11) . . . . ?
O13 W5 O17 Na3 19.4(17) . . . 2_667 ?
O22 W9 O29 Na4 -151.9(5) . . . 2_666 ?
O18 W3 O3 Ce1 -2.1(4) . . . . ?
O18 W2 O2 Ce1 -1.2(4) . . . . ?
O18 W1 O1 Ce1 -0.4(4) . . . . ?
O18 W4 O4 Ce1 0.3(4) . . . . ?
O18 W4 O11 Na1 38(2) . . . 2_667 ?
O19 W6 O23 Na2 -91.8(7) . . . . ?
O19 W6 O23 Na1 21.5(7) . . . . ?
O7 W2 O2 Ce1 178.8(4) . . . . ?
O27 W8 O21 Ce1 -179.5(4) . . . . ?
O27 W8 O21 Na11 -2.0(5) . . . . ?
O25 W7 O20 Ce1 179.2(4) . . . . ?
O31 W8 O21 Ce1 -0.4(4) . . . . ?
O31 W8 O21 Na11 177.1(4) . . . . ?
O31 W9 O22 Ce1 -0.9(4) . . . . ?
O31 W9 O29 Na4 22(2) . . . 2_666 ?
O31 W10 O32 W7 -1.9(3) . . . . ?
O31 W6 O19 Ce1 -1.4(4) . . . . ?
O31 W7 O20 Ce1 -0.9(4) . . . . ?
O36 W10 O32 W7 178.9(4) . . . . ?
O9 W3 O3 Ce1 177.7(4) . . . . ?
O23 W6 O19 Ce1 178.7(4) . . . . ?
O5 W1 O1 Ce1 179.5(4) . . . . ?
O11 W4 O4 Ce1 -178.8(5) . . . . ?
O29 W9 O22 Ce1 177.9(4) . . . . ?
